data_1571629
loop_
_publ_author_name
'Chen, Yan-Ru'
'Ying, Ting-Ting'
'Chen, Yan-Cong'
'Liao, Pei-Yu'
'Ni, Zhao-Ping'
'Tong, Ming-Liang'

_publ_section_title
;
 Bidirectional photomagnetism, exciplex fluorescence and dielectric
 anomalies in a spin crossover Hofmann-type coordination polymer.
;
_journal_issue 24
_journal_name_full 'Chemical science'
_journal_page_first 9240
_journal_page_last 9248
_journal_paper_doi 10.1039/d4sc00331d
_journal_volume 15
_journal_year 2024
_chemical_formula_moiety 'C32 H16 Au4 N16 O2 Zn2, 2(C16 H10)'
_chemical_formula_sum 'C64 H36 Au4 N16 O2 Zn2'
_chemical_formula_weight 1979.69
_space_group_crystal_system orthorhombic
_space_group_IT_number 61
_space_group_name_Hall '-P 2ac 2ab'
_space_group_name_H-M_alt 'P b c a'
_atom_sites_solution_hydrogens geom
_audit_creation_date 2024-04-29
_audit_creation_method
;
Olex2 1.5
(compiled 2024.02.16 svn.r378c4104 for OlexSys, GUI svn.r6928)
;
_audit_update_record
;
2024-04-30 deposited with the CCDC.	2024-05-10 downloaded from the CCDC.
;
_cell_angle_alpha 90
_cell_angle_beta 90
_cell_angle_gamma 90
_cell_formula_units_Z 8
_cell_length_a 15.40483(13)
_cell_length_b 27.6851(2)
_cell_length_c 28.6645(2)
_cell_measurement_reflns_used 74300
_cell_measurement_temperature 145.00(10)
_cell_measurement_theta_max 77.0210
_cell_measurement_theta_min 3.1060
_cell_volume 12224.96(16)
_computing_cell_refinement 'CrysAlisPro 1.171.43.98a (Rigaku OD, 2023)'
_computing_data_collection 'CrysAlisPro system (CCD 43.98a 64-bit (release 24-11-2023))'
_computing_data_reduction 'CrysAlisPro 1.171.43.98a (Rigaku OD, 2023)'
_computing_molecular_graphics 'Olex2 1.5 (Dolomanov et al., 2009)'
_computing_publication_material 'Olex2 1.5 (Dolomanov et al., 2009)'
_computing_structure_refinement 'SHELXL 2018/3 (Sheldrick, 2015)'
_diffrn_ambient_environment N~2~
_diffrn_ambient_temperature 145.00(10)
_diffrn_detector 'Hybrid Pixel Array Detector'
_diffrn_detector_area_resol_mean 10.0000
_diffrn_detector_type HyPix
_diffrn_measured_fraction_theta_full 0.999
_diffrn_measured_fraction_theta_max 0.999
_diffrn_measurement_details
;
List of Runs (angles in degrees, time in seconds):

  # Type    Start    End  Width  t~exp~   \w     \q     \k     \f   Frames
#--------------------------------------------------------------------------
  1  \w     37.00 109.00   0.50    0.15    --  123.00-112.00 120.00  144
  2  \w     72.00 107.00   0.50    0.15    --   69.84-125.00  30.00   70
  3  \w     37.00  62.00   0.50    0.15    --   69.84-125.00  30.00   50
  4  \w     75.00 109.00   0.50    0.15    --  123.00-112.00  30.00   68
  5  \w     83.00 109.00   0.50    0.15    --  123.00-112.00  90.00   52
  6  \w     53.00  78.00   0.50    0.15    --  123.00-112.00 -60.00   50
  7  \w     84.00 109.00   0.50    0.15    --  123.00-112.00 -60.00   50
  8  \w     84.00 109.00   0.50    0.15    --  123.00-112.00-120.00   50
  9  \w     37.00 109.00   0.50    0.15    --  123.00-112.00-180.00  144
 10  \w     39.00  65.00   0.50    0.15    --  123.00-112.00-150.00   52
 11  \w     38.00  75.00   0.50    0.15    --  123.00-112.00-120.00   74
 12  \w     78.00 107.00   0.50    0.15    --  123.00-112.00-150.00   58
 13  \w     49.00  98.00   0.50    0.15    --  123.00 -92.00-150.00   98
 14  \w     31.00  99.00   0.50    0.15    --  123.00 -92.00-120.00  136
 15  \w     83.00 109.00   0.50    0.15    --  123.00-112.00 -30.00   52
 16  \w     45.00  71.00   0.50    0.15    --  123.00-112.00  30.00   52
 17  \w     43.00  88.00   0.50    0.15    --  123.00 -92.00 150.00   90
 18  \w     39.00  91.00   0.50    0.15    --  123.00 -92.00 120.00  104
 19  \w    -21.00  19.00   0.50    0.15    --   69.84 -15.00  30.00   80
 20  \w     60.00  96.00   0.50    0.15    --  123.00 -77.00 -90.00   72
 21  \w     33.00  77.00   0.50    0.15    --  123.00 -77.00 -30.00   88
 22  \w     41.00  66.00   0.50    0.15    --  123.00 -64.00   0.00   50
 23  \w     49.00  94.00   0.50    0.15    --  123.00 -77.00   0.00   90
 24  \w     41.00  73.00   0.50    0.15    --  123.00 -64.00 -60.00   64
 25  \w     40.00  73.00   0.50    0.15    --  123.00 -64.00 -90.00   66
 26  \w    -13.00  48.00   0.50    0.15    --   69.84 -45.00 -90.00  122
 27  \w    -16.00  47.00   0.50    0.15    --   69.84 -45.00-180.00  126
 28  \w     37.00 101.00   0.50    0.15    --  123.00 -77.00  30.00  128
 29  \w     40.00  65.00   0.50    0.15    --  123.00 -64.00  60.00   50
 30  \w     43.00  69.00   0.50    0.15    --  123.00 -64.00 150.00   52
 31  \w    -25.00   0.00   0.50    0.15    --   69.84 -15.00 150.00   50
 32  \w     34.00 175.00   0.50    0.15    --  123.00  12.00  60.00  282
 33  \w    125.00 169.00   0.50    0.15    --  123.00  77.00 120.00   88
 34  \w    103.00 139.00   0.50    0.15    --  123.00  77.00  30.00   72
 35  \w    150.00 175.00   0.50    0.15    --  123.00  77.00  30.00   50
 36  \w     77.00 109.00   0.50    0.15    --  123.00  77.00 120.00   64
 37  \w     88.00 116.00   0.50    0.15    --  123.00  64.00  60.00   56
 38  \w    133.00 174.00   0.50    0.15    --  123.00  64.00  60.00   82
 39  \w     89.00 153.00   0.50    0.15    --  123.00  50.00 -90.00  128
 40  \w     65.00 171.00   0.50    0.15    --  123.00  38.00-150.00  212
 41  \w     28.00 169.00   0.50    0.15    --  123.00  12.00-180.00  282
 42  \w    -23.00  99.00   0.50    0.06    --   16.67  77.00   0.00  244
 43  \w     25.00  94.00   0.50    0.15    --   69.84  77.00-180.00  138
 44  \w    103.00 129.00   0.50    0.15    --   69.84  77.00-180.00   52
 45  \w     74.00 121.00   0.50    0.15    --  123.00 179.00 -30.00   94
 46  \w     93.00 132.00   0.50    0.15    --  123.00 179.00  30.00   78
 47  \w     65.00  91.00   0.50    0.15    --  123.00 179.00  30.00   52
 48  \w     61.00  99.00   0.50    0.15    --  123.00 179.00 120.00   76
 49  \w    120.00 146.00   0.50    0.15    --  123.00 179.00 120.00   52
 50  \w     45.00  72.00   0.50    0.06    --   16.67 179.00  30.00   54
 51  \w     50.00  99.00   0.50    0.06    --   16.67 179.00 -60.00   98
 52  \w     51.00  78.00   0.50    0.06    --   16.67 179.00-120.00   54
 53  \w    -41.00  -4.00   0.50    0.15    --  -69.84  45.00-180.00   74
 54  \w    -85.00 -60.00   0.50    0.15    --  -69.84  77.00-180.00   50
 55  \w    -71.00  13.00   0.50    0.15    --  -69.84  61.00  30.00  168
 56  \w     -3.00  65.00   0.50    0.06    --  -16.67  57.00  90.00  136
 57  \w    -56.00 -31.00   0.50    0.06    --  -16.67  57.00  90.00   50
 58  \w    -54.00  13.00   0.50    0.15    --  -69.84  45.00  90.00  134
 59  \w    -46.00 -14.00   0.50    0.15    --  -97.00  38.00 150.00   64
 60  \w    -46.00 -19.00   0.50    0.15    --  -97.00  38.00 120.00   54
 61  \w    -41.00 -14.00   0.50    0.15    --  -97.00  38.00  60.00   54
 62  \w    -41.00 -14.00   0.50    0.15    --  -97.00  38.00  30.00   54
 63  \w    -22.00  11.00   0.50    0.15    --  -69.84  15.00  30.00   66
 64  \w    -27.00  13.00   0.50    0.15    --  -69.84  15.00 -30.00   80
 65  \w    -45.00 -20.00   0.50    0.15    --  -97.00  38.00 -60.00   50
 66  \w    -27.00  12.00   0.50    0.15    --  -69.84  15.00-180.00   78
 67  \w    -45.00 -20.00   0.50    0.15    --  -97.00  38.00-150.00   50
 68  \w   -151.00-125.00   0.50    0.15    --  -69.84-125.00 120.00   52
 69  \w   -111.00 -85.00   0.50    0.15    --  -69.84-125.00 120.00   52
 70  \w   -112.00 -86.00   0.50    0.15    --  -69.84-125.00 -30.00   52
 71  \w   -152.00-126.00   0.50    0.15    --  -69.84-125.00 -30.00   52
 72  \w   -109.00 -28.00   0.50    0.15    --  -69.84 125.00-180.00  162
 73  \w   -148.00-122.00   0.50    0.15    --  -97.00 179.00-150.00   52
 74  \w   -111.00 -69.00   0.50    0.15    --  -97.00 179.00-150.00   84
;
_diffrn_measurement_device 'four-circle diffractometer'
_diffrn_measurement_device_type 'ROD, Synergy Custom system, HyPix'
_diffrn_measurement_method '\w scans'
_diffrn_orient_matrix_type 'CrysAlisPro convention (1999,Acta A55,543-557)'
_diffrn_orient_matrix_UB_11 0.0638234000
_diffrn_orient_matrix_UB_12 0.0423975000
_diffrn_orient_matrix_UB_13 0.0062191000
_diffrn_orient_matrix_UB_21 -0.0714110000
_diffrn_orient_matrix_UB_22 0.0293872000
_diffrn_orient_matrix_UB_23 0.0246186000
_diffrn_orient_matrix_UB_31 0.0288258000
_diffrn_orient_matrix_UB_32 -0.0208679000
_diffrn_orient_matrix_UB_33 0.0473575000
_diffrn_radiation_monochromator mirror
_diffrn_radiation_probe x-ray
_diffrn_radiation_type 'Cu K\a'
_diffrn_radiation_wavelength 1.54184
_diffrn_reflns_av_R_equivalents 0.0842
_diffrn_reflns_av_unetI/netI 0.0304
_diffrn_reflns_Laue_measured_fraction_full 0.999
_diffrn_reflns_Laue_measured_fraction_max 0.999
_diffrn_reflns_limit_h_max 18
_diffrn_reflns_limit_h_min -18
_diffrn_reflns_limit_k_max 32
_diffrn_reflns_limit_k_min -32
_diffrn_reflns_limit_l_max 34
_diffrn_reflns_limit_l_min -32
_diffrn_reflns_number 125252
_diffrn_reflns_point_group_measured_fraction_full 0.999
_diffrn_reflns_point_group_measured_fraction_max 0.999
_diffrn_reflns_theta_full 66.600
_diffrn_reflns_theta_max 66.600
_diffrn_reflns_theta_min 3.083
_diffrn_source 'Rotating-anode X-ray tube'
_diffrn_source_type 'Rigaku (Cu) X-ray Source'
_exptl_absorpt_coefficient_mu 18.934
_exptl_absorpt_correction_T_max 1.00000
_exptl_absorpt_correction_T_min 0.45492
_exptl_absorpt_correction_type multi-scan
_exptl_absorpt_process_details
;
CrysAlisPro 1.171.43.98a (Rigaku Oxford Diffraction, 2023)
Empirical absorption correction using spherical harmonics,
implemented in SCALE3 ABSPACK scaling algorithm.
;
_exptl_crystal_colour 'clear light colourless'
_exptl_crystal_density_diffrn 2.151
_exptl_crystal_description block
_exptl_crystal_F_000 7392
_exptl_crystal_size_max 0.07
_exptl_crystal_size_mid 0.05
_exptl_crystal_size_min 0.03
_refine_diff_density_max 2.278
_refine_diff_density_min -3.172
_refine_diff_density_rms 0.168
_refine_ls_extinction_coef 0.0000026(8)
_refine_ls_extinction_expression Fc^*^=kFc[1+0.001xFc^2^\l^3^/sin(2\q)]^-1/4^
_refine_ls_extinction_method 'SHELXL-2018/3 (Sheldrick 2018)'
_refine_ls_goodness_of_fit_ref 1.116
_refine_ls_hydrogen_treatment constr
_refine_ls_matrix_type full
_refine_ls_number_parameters 926
_refine_ls_number_reflns 10796
_refine_ls_number_restraints 335
_refine_ls_restrained_S_all 1.108
_refine_ls_R_factor_all 0.0513
_refine_ls_R_factor_gt 0.0458
_refine_ls_shift/su_max 0.001
_refine_ls_shift/su_mean 0.000
_refine_ls_structure_factor_coef Fsqd
_refine_ls_weighting_details 'w=1/[\s^2^(Fo^2^)+(0.0462P)^2^+170.1670P] where P=(Fo^2^+2Fc^2^)/3'
_refine_ls_weighting_scheme calc
_refine_ls_wR_factor_gt 0.1359
_refine_ls_wR_factor_ref 0.1388
_reflns_Friedel_coverage 0.000
_reflns_number_gt 9408
_reflns_number_total 10796
_reflns_threshold_expression 'I > 2\s(I)'
_cod_data_source_file d4sc00331d2.cif
_cod_data_source_block 2_145K
_cod_depositor_comments 'Adding full bibliography for 1571621--1571630.cif.'
_cod_original_cell_volume 12224.95(17)
_cod_database_code 1571629
_shelx_shelxl_version_number 2018/3
_chemical_oxdiff_formula ZnAuCNO
_chemical_oxdiff_usercomment 06-ZnAuCNO-145
_shelx_space_group_comment
;
The symmetry employed for this shelxl refinement is uniquely defined
by the following loop, which should always be used as a source of
symmetry information in preference to the above space-group names.
They are only intended as comments.
;
_shelx_estimated_absorpt_t_max 0.600
_shelx_estimated_absorpt_t_min 0.351
_olex2_refinement_description
;
1. Fixed Uiso
 At 1.2 times of:
  All C(H) groups
2. Rigid bond restraints
 C60A, C50A, H50A, C49A, C51A, H49A, C54A, C55A, C52A, H54A, C53A, C56A, H55A,
 C58A, C64A, C57A, H56A, C59A, H64A, C63A, C62A, H63A, H62A, C61A, H60A, H61A
 with sigma for 1-2 distances of 0.01 and sigma for 1-3 distances of 0.01
3. Uiso/Uaniso restraints and constraints
Uanis(C60A) \\sim Ueq, Uanis(C50A) \\sim Ueq, Uanis(C49A) \\sim Ueq,
Uanis(C51A) \\sim Ueq, Uanis(C54A) \\sim Ueq, Uanis(C55A) \\sim Ueq,
Uanis(C52A) \\sim Ueq, Uanis(C53A) \\sim Ueq, Uanis(C56A) \\sim Ueq,
Uanis(C58A) \\sim Ueq, Uanis(C64A) \\sim Ueq, Uanis(C57A) \\sim Ueq,
Uanis(C59A) \\sim Ueq, Uanis(C63A) \\sim Ueq, Uanis(C62A) \\sim Ueq,
Uanis(C61A) \\sim Ueq, Uanis(C61) \\sim Ueq, Uanis(C54) \\sim Ueq, Uanis(C49)
\\sim Ueq, Uanis(C53) \\sim Ueq, Uanis(C50) \\sim Ueq, Uanis(C64) \\sim Ueq,
Uanis(C52) \\sim Ueq, Uanis(C51) \\sim Ueq, Uanis(C63) \\sim Ueq, Uanis(C58)
\\sim Ueq, Uanis(C55) \\sim Ueq, Uanis(C59) \\sim Ueq, Uanis(C57) \\sim Ueq,
Uanis(C56) \\sim Ueq, Uanis(C60) \\sim Ueq, Uanis(C62) \\sim Ueq, : with sigma
of 0.01 and sigma for terminal atoms of 0.02
Uanis(C41) \\sim Ueq, Uanis(C36) \\sim Ueq, Uanis(C35) \\sim Ueq, Uanis(C37)
\\sim Ueq, Uanis(C42) \\sim Ueq, Uanis(C34) \\sim Ueq, Uanis(C39) \\sim Ueq,
Uanis(C38) \\sim Ueq, Uanis(C48) \\sim Ueq, Uanis(C43) \\sim Ueq, Uanis(C33)
\\sim Ueq, Uanis(C40) \\sim Ueq, Uanis(C47) \\sim Ueq, Uanis(C46) \\sim Ueq,
Uanis(C44) \\sim Ueq, Uanis(C45) \\sim Ueq, : with sigma of 0.01 and sigma for
terminal atoms of 0.02
Uanis(C51A) \\sim Ueq, Uanis(C39) \\sim Ueq, Uanis(C44) \\sim Ueq, Uanis(C54A)
\\sim Ueq, Uanis(C61) \\sim Ueq, Uanis(C59) \\sim Ueq: with sigma of 0.005 and
sigma for terminal atoms of 0.01
4. Others
 Fixed Sof: C54(0.5) H54(0.5) C49(0.5) H49(0.5) C50(0.5) H50(0.5) C51(0.5)
 C55(0.5) H55(0.5) C56(0.5) H56(0.5) C57(0.5) C62(0.5) H62(0.5) C61(0.5)
 H61(0.5) C60(0.5) H60(0.5) C59(0.5) C63(0.5) H63(0.5) C64(0.5) H64(0.5)
 C53(0.5) C52(0.5) C58(0.5) C50A(0.5) H50A(0.5) C49A(0.5) H49A(0.5) C54A(0.5)
 H54A(0.5) C53A(0.5) C64A(0.5) H64A(0.5) C63A(0.5) H63A(0.5) C62A(0.5)
 H62A(0.5) C61A(0.5) H61A(0.5) C60A(0.5) H60A(0.5) C59A(0.5) C58A(0.5)
 C57A(0.5) C56A(0.5) H56A(0.5) C55A(0.5) H55A(0.5) C51A(0.5) C52A(0.5)
5.a Aromatic/amide H refined with riding coordinates:
 C4(H4), C5(H5), C25(H25), C18(H18), C19(H19), C26(H26), C9(H9), C10(H10),
 C24(H24), C1(H1), C2(H2), C12(H12), C23(H23), C11(H11), C39(H39), C16(H16),
 C15(H15), C46(H46), C34(H34), C40(H40), C38(H38), C48(H48), C47(H47), C44(H44),
  C45(H45), C33(H33), C54(H54), C49(H49), C50(H50), C55(H55), C56(H56),
 C62(H62), C61(H61), C60(H60), C63(H63), C64(H64), C50A(H50A), C49A(H49A),
 C54A(H54A), C64A(H64A), C63A(H63A), C62A(H62A), C61A(H61A), C60A(H60A),
 C56A(H56A), C55A(H55A)
5.b Fitted hexagon refined as free rotating group:
 C62A(C61A,C60A,C59A,C58A,C57A)
;
_olex2_submission_special_instructions 'No special instructions were received'
_oxdiff_exptl_absorpt_empirical_details
;
Empirical correction (ABSPACK) includes:
- Absorption correction using spherical harmonics
- Frame scaling
;
_oxdiff_exptl_absorpt_empirical_full_max 1.886
_oxdiff_exptl_absorpt_empirical_full_min 0.735

loop_
_space_group_symop_operation_xyz
'x, y, z'
'-x+1/2, -y, z+1/2'
'-x, y+1/2, -z+1/2'
'x+1/2, -y+1/2, -z'
'-x, -y, -z'
'x-1/2, y, -z-1/2'
'x, -y-1/2, z-1/2'
'-x-1/2, y-1/2, z'

loop_
_atom_site_label
_atom_site_type_symbol
_atom_site_fract_x
_atom_site_fract_y
_atom_site_fract_z
_atom_site_U_iso_or_equiv
_atom_site_adp_type
_atom_site_occupancy
_atom_site_site_symmetry_order
_atom_site_calc_flag
_atom_site_refinement_flags_posn
_atom_site_refinement_flags_adp
_atom_site_refinement_flags_occupancy
_atom_site_disorder_assembly
_atom_site_disorder_group
Au2 Au 0.01292(3) 0.63791(2) 0.07152(2) 0.03487(12) Uani 1 1 d . . . . .
Au3 Au -0.00247(2) 0.38594(2) 0.03132(2) 0.03548(13) Uani 1 1 d . . . . .
Au4 Au 0.49323(3) 0.37396(2) 0.03642(2) 0.03667(13) Uani 1 1 d . . . . .
Au1 Au 0.50282(3) 0.62688(2) 0.07119(2) 0.03958(13) Uani 1 1 d . . . . .
Zn2 Zn 0.25166(7) 0.50500(4) 0.05463(4) 0.0291(3) Uani 1 1 d . . . . .
Zn1 Zn 0.74713(7) 0.75552(4) 0.05284(4) 0.0276(3) Uani 1 1 d . . . . .
O1 O 0.7478(5) 0.7908(2) 0.3037(2) 0.0423(17) Uani 1 1 d . . . . .
N1 N 0.7476(5) 0.7768(3) 0.1261(3) 0.0331(17) Uani 1 1 d . . . . .
O2 O 0.1905(6) 0.4679(3) 0.3043(2) 0.051(2) Uani 1 1 d . . . . .
N6 N 0.2207(6) 0.4847(3) 0.1261(3) 0.0369(18) Uani 1 1 d . . . . .
N9 N 0.2120(6) 0.4752(3) 0.4822(3) 0.0375(18) Uani 1 1 d . . . . .
N10 N 0.3575(5) 0.5488(3) 0.0761(3) 0.0372(18) Uani 1 1 d . . . . .
N13 N 0.1482(5) 0.4612(3) 0.0284(3) 0.0379(18) Uani 1 1 d . . . . .
N12 N -0.1511(5) 0.7041(3) 0.0688(3) 0.0366(18) Uani 1 1 d . . . . .
N16 N 0.6534(5) 0.3053(3) 0.0359(3) 0.0394(19) Uani 1 1 d . . . . .
N14 N -0.1523(6) 0.3105(3) 0.0406(3) 0.042(2) Uani 1 1 d . . . . .
C29 C 0.0927(6) 0.4336(4) 0.0271(3) 0.035(2) Uani 1 1 d . . . . .
N5 N 0.6494(5) 0.7038(3) 0.0657(3) 0.0401(19) Uani 1 1 d . . . . .
N11 N 0.1652(5) 0.5642(3) 0.0615(3) 0.0375(18) Uani 1 1 d . . . . .
N15 N 0.3387(5) 0.4454(3) 0.0491(3) 0.0394(19) Uani 1 1 d . . . . .
N4 N 0.7443(5) 0.7687(3) 0.4802(3) 0.0350(17) Uani 1 1 d . . . . .
C31 C 0.3936(7) 0.4180(4) 0.0434(3) 0.039(2) Uani 1 1 d . . . . .
C3 C 0.7583(7) 0.8039(4) 0.2192(3) 0.039(2) Uani 1 1 d . . . . .
C30 C -0.0979(6) 0.3388(4) 0.0377(3) 0.040(2) Uani 1 1 d . . . . .
N3 N 0.7913(7) 0.8623(3) 0.3293(3) 0.047(2) Uani 1 1 d . . . . .
C22 C 0.1622(8) 0.4688(4) 0.3891(4) 0.047(3) Uani 1 1 d . . . . .
C13 C 0.5955(6) 0.6762(4) 0.0673(3) 0.041(2) Uani 1 1 d . . . . .
C14 C 0.4107(6) 0.5771(4) 0.0754(3) 0.038(2) Uani 1 1 d . . . . .
N2 N 0.7929(7) 0.8628(3) 0.2806(3) 0.046(2) Uani 1 1 d . . . . .
C4 C 0.7275(7) 0.7589(4) 0.2072(4) 0.043(2) Uani 1 1 d . . . . .
H4 H 0.708290 0.736590 0.230171 0.051 Uiso 1 1 calc R U . . .
C8 C 0.7543(7) 0.8011(4) 0.3882(3) 0.041(2) Uani 1 1 d . . . . .
C27 C 0.1135(6) 0.5929(4) 0.0674(3) 0.034(2) Uani 1 1 d . . . . .
C5 C 0.7257(7) 0.7474(4) 0.1602(3) 0.041(2) Uani 1 1 d . . . . .
H5 H 0.707164 0.715795 0.151967 0.049 Uiso 1 1 calc R U . . .
C25 C 0.1297(7) 0.4830(4) 0.4688(3) 0.041(2) Uani 1 1 d . . . . .
H25 H 0.088089 0.490687 0.492075 0.049 Uiso 1 1 calc R U . . .
C18 C 0.1106(9) 0.4689(4) 0.1830(4) 0.055(3) Uani 1 1 d . . . . .
H18 H 0.051660 0.461135 0.189389 0.066 Uiso 1 1 calc R U . . .
C28 C -0.0895(6) 0.6809(3) 0.0718(3) 0.032(2) Uani 1 1 d . . . . .
C19 C 0.1383(8) 0.4759(4) 0.1377(4) 0.050(3) Uani 1 1 d . . . . .
H19 H 0.096350 0.474447 0.113484 0.060 Uiso 1 1 calc R U . . .
C26 C 0.1020(8) 0.4804(4) 0.4228(4) 0.047(3) Uani 1 1 d . . . . .
H26 H 0.043168 0.486402 0.414870 0.057 Uiso 1 1 calc R U . . .
N7 N 0.0558(9) 0.4730(4) 0.2780(3) 0.072(3) Uani 1 1 d . . . . .
C21 C 0.1325(9) 0.4689(4) 0.3401(4) 0.052(3) Uani 1 1 d . . . . .
C32 C 0.5940(6) 0.3302(4) 0.0342(3) 0.036(2) Uani 1 1 d . . . . .
N8 N 0.0530(8) 0.4722(4) 0.3269(3) 0.065(3) Uani 1 1 d . . . . .
C7 C 0.7642(7) 0.8196(4) 0.3414(3) 0.040(2) Uani 1 1 d . . . . .
C9 C 0.7682(7) 0.8324(3) 0.4254(3) 0.038(2) Uani 1 1 d . . . . .
H9 H 0.781909 0.865336 0.420001 0.046 Uiso 1 1 calc R U . . .
C6 C 0.7671(7) 0.8209(3) 0.2673(3) 0.038(2) Uani 1 1 d . . . . .
C10 C 0.7617(6) 0.8147(3) 0.4704(3) 0.035(2) Uani 1 1 d . . . . .
H10 H 0.770094 0.836485 0.495639 0.042 Uiso 1 1 calc R U . . .
C24 C 0.2675(8) 0.4626(4) 0.4494(4) 0.046(2) Uani 1 1 d . . . . .
H24 H 0.325535 0.455544 0.458268 0.055 Uiso 1 1 calc R U . . .
C20 C 0.1364(10) 0.4710(4) 0.2665(4) 0.060(3) Uani 1 1 d . . . . .
C1 C 0.7755(7) 0.8206(4) 0.1385(3) 0.043(2) Uani 1 1 d . . . . .
H1 H 0.791019 0.842532 0.114424 0.052 Uiso 1 1 calc R U . . .
C17 C 0.1696(9) 0.4732(4) 0.2187(4) 0.053(3) Uani 1 1 d . . . . .
C2 C 0.7831(8) 0.8359(4) 0.1842(4) 0.049(3) Uani 1 1 d . . . . .
H2 H 0.804647 0.867155 0.191426 0.059 Uiso 1 1 calc R U . . .
C12 C 0.7326(9) 0.7541(4) 0.3983(3) 0.055(3) Uani 1 1 d . . . . .
H12 H 0.719472 0.732203 0.373756 0.067 Uiso 1 1 calc R U . . .
C23 C 0.2458(9) 0.4591(4) 0.4028(4) 0.058(3) Uani 1 1 d . . . . .
H23 H 0.288240 0.449948 0.380490 0.070 Uiso 1 1 calc R U . . .
C11 C 0.7298(9) 0.7387(4) 0.4440(4) 0.059(3) Uani 1 1 d . . . . .
H11 H 0.717239 0.705698 0.450226 0.071 Uiso 1 1 calc R U . . .
C36 C 0.2557(7) 0.6026(4) 0.2596(4) 0.047(3) Uani 1 1 d . U . . .
C39 C 0.1407(8) 0.6154(4) 0.3195(4) 0.056(3) Uani 1 1 d . U . . .
H39 H 0.083668 0.625053 0.328044 0.067 Uiso 1 1 calc R U . . .
C16 C 0.2550(9) 0.4815(4) 0.2079(4) 0.058(3) Uani 1 1 d . . . . .
H16 H 0.298011 0.484062 0.231478 0.069 Uiso 1 1 calc R U . . .
C15 C 0.2763(9) 0.4861(4) 0.1605(4) 0.051(3) Uani 1 1 d . . . . .
H15 H 0.335810 0.490549 0.152893 0.061 Uiso 1 1 calc R U . . .
C35 C 0.1712(8) 0.6184(5) 0.2706(5) 0.058(3) Uani 1 1 d . U . . .
C37 C 0.2891(9) 0.6032(5) 0.2135(5) 0.067(4) Uani 1 1 d . U . . .
C42 C 0.3099(8) 0.5849(4) 0.2957(4) 0.053(3) Uani 1 1 d . U . . .
C46 C 0.3378(11) 0.5652(5) 0.3786(6) 0.084(4) Uani 1 1 d . U . . .
H46 H 0.320856 0.562886 0.410370 0.100 Uiso 1 1 calc R U . . .
C41 C 0.2799(10) 0.5831(5) 0.3419(5) 0.066(3) Uani 1 1 d . U . . .
C34 C 0.1201(10) 0.6360(6) 0.2345(6) 0.077(4) Uani 1 1 d . U . . .
H34 H 0.062805 0.647116 0.240469 0.092 Uiso 1 1 calc R U . . .
C40 C 0.1970(10) 0.5985(5) 0.3512(5) 0.072(4) Uani 1 1 d . U . . .
H40 H 0.177917 0.596969 0.382730 0.086 Uiso 1 1 calc R U . . .
C38 C 0.2347(12) 0.6200(6) 0.1790(6) 0.092(5) Uani 1 1 d . U . . .
H38 H 0.253867 0.619576 0.147541 0.110 Uiso 1 1 calc R U . . .
C48 C 0.3735(11) 0.5870(6) 0.2042(6) 0.083(4) Uani 1 1 d . U . . .
H48 H 0.394604 0.587032 0.173040 0.100 Uiso 1 1 calc R U . . .
C47 C 0.4221(13) 0.5724(6) 0.2370(7) 0.096(5) Uani 1 1 d . U . . .
H47 H 0.479377 0.562617 0.229116 0.116 Uiso 1 1 calc R U . . .
C43 C 0.3974(10) 0.5694(5) 0.2842(6) 0.080(4) Uani 1 1 d . U . . .
C44 C 0.4487(14) 0.5542(7) 0.3192(7) 0.104(6) Uani 1 1 d . U . . .
H44 H 0.506679 0.544768 0.312540 0.125 Uiso 1 1 calc R U . . .
C45 C 0.4204(12) 0.5520(6) 0.3626(7) 0.094(5) Uani 1 1 d . U . . .
H45 H 0.460070 0.540184 0.385311 0.113 Uiso 1 1 calc R U . . .
C33 C 0.1542(13) 0.6371(7) 0.1891(7) 0.098(5) Uani 1 1 d . U . . .
H33 H 0.119901 0.650291 0.164607 0.117 Uiso 1 1 calc R U . . .
C54 C 0.4729(14) 0.7788(8) 0.1321(8) 0.045(5) Uani 0.5 1 d . U P A 1
H54 H 0.482457 0.794293 0.102913 0.054 Uiso 0.5 1 calc R U P A 1
C49 C 0.4372(14) 0.7367(8) 0.1329(8) 0.049(5) Uani 0.5 1 d . U P A 1
H49 H 0.423908 0.721844 0.103911 0.058 Uiso 0.5 1 calc R U P A 1
C50 C 0.4168(14) 0.7117(8) 0.1735(8) 0.048(5) Uani 0.5 1 d . U P A 1
H50 H 0.388065 0.681392 0.171647 0.057 Uiso 0.5 1 calc R U P A 1
C51 C 0.4380(14) 0.7307(8) 0.2162(8) 0.043(5) Uani 0.5 1 d . U P A 1
C55 C 0.420(2) 0.7089(12) 0.2598(11) 0.063(8) Uani 0.5 1 d . U P A 1
H55 H 0.388894 0.679141 0.260664 0.075 Uiso 0.5 1 calc R U P A 1
C56 C 0.4444(17) 0.7295(9) 0.2993(9) 0.054(6) Uani 0.5 1 d . U P A 1
H56 H 0.431800 0.712409 0.327249 0.065 Uiso 0.5 1 calc R U P A 1
C57 C 0.4866(19) 0.7731(10) 0.3040(9) 0.050(6) Uani 0.5 1 d . U P A 1
C62 C 0.5112(17) 0.7959(11) 0.3449(9) 0.060(6) Uani 0.5 1 d . U P A 1
H62 H 0.501329 0.780334 0.373968 0.072 Uiso 0.5 1 calc R U P A 1
C61 C 0.552(2) 0.8432(14) 0.3441(14) 0.076(11) Uani 0.5 1 d . U P A 1
H61 H 0.566875 0.857537 0.373116 0.091 Uiso 0.5 1 calc R U P A 1
C60 C 0.571(3) 0.8700(14) 0.3016(12) 0.063(10) Uani 0.5 1 d . U P A 1
H60 H 0.597844 0.900970 0.301156 0.076 Uiso 0.5 1 calc R U P A 1
C59 C 0.5455(17) 0.8445(10) 0.2614(10) 0.049(6) Uani 0.5 1 d . U P A 1
C63 C 0.5619(15) 0.8683(8) 0.2180(9) 0.049(5) Uani 0.5 1 d . U P A 1
H63 H 0.590242 0.898817 0.217515 0.058 Uiso 0.5 1 calc R U P A 1
C64 C 0.5375(18) 0.8477(10) 0.1784(11) 0.051(7) Uani 0.5 1 d . U P A 1
H64 H 0.547435 0.865140 0.150386 0.061 Uiso 0.5 1 calc R U P A 1
C53 C 0.4989(18) 0.8031(10) 0.1748(10) 0.043(6) Uani 0.5 1 d . U P A 1
C52 C 0.4814(11) 0.7783(6) 0.2178(6) 0.029(4) Uani 0.5 1 d . U P A 1
C58 C 0.5064(14) 0.7999(8) 0.2618(7) 0.033(5) Uani 0.5 1 d . U P A 1
C50A C 0.582(2) 0.9099(13) 0.2365(13) 0.089(6) Uani 0.5 1 d . U P B 2
H50A H 0.600128 0.938005 0.252752 0.107 Uiso 0.5 1 calc R U P B 2
C49A C 0.579(2) 0.9105(14) 0.1897(13) 0.095(7) Uani 0.5 1 d . U P B 2
H49A H 0.596440 0.939672 0.174902 0.114 Uiso 0.5 1 calc R U P B 2
C54A C 0.554(2) 0.8707(13) 0.1593(14) 0.085(6) Uani 0.5 1 d . U P B 2
H54A H 0.554322 0.872864 0.126188 0.102 Uiso 0.5 1 calc R U P B 2
C53A C 0.527(3) 0.8287(18) 0.1834(15) 0.078(6) Uani 0.5 1 d . U P B 2
C64A C 0.493(3) 0.7892(16) 0.1650(17) 0.083(7) Uani 0.5 1 d . U P B 2
H64A H 0.487533 0.790269 0.132019 0.100 Uiso 0.5 1 calc R U P B 2
C63A C 0.464(2) 0.7487(13) 0.1837(12) 0.083(6) Uani 0.5 1 d . U P B 2
H63A H 0.442346 0.722465 0.165644 0.100 Uiso 0.5 1 calc R U P B 2
C62A C 0.4706(14) 0.7477(8) 0.3309(6) 0.069(5) Uani 0.5 1 d G U P B 2
H62A H 0.471924 0.747640 0.364053 0.083 Uiso 0.5 1 calc R U P B 2
C61A C 0.4392(17) 0.7076(7) 0.3070(8) 0.082(7) Uani 0.5 1 d G U P B 2
H61A H 0.418966 0.680276 0.323791 0.098 Uiso 0.5 1 calc R U P B 2
C60A C 0.4372(19) 0.7077(8) 0.2585(8) 0.086(8) Uani 0.5 1 d G U P B 2
H60A H 0.415727 0.680331 0.242176 0.104 Uiso 0.5 1 calc R U P B 2
C59A C 0.4668(18) 0.7477(10) 0.2340(6) 0.076(5) Uani 0.5 1 d G U P B 2
C58A C 0.4982(18) 0.7877(8) 0.2579(8) 0.069(6) Uani 0.5 1 d G U P B 2
C57A C 0.5001(17) 0.7877(7) 0.3064(8) 0.064(6) Uani 0.5 1 d G U P B 2
C56A C 0.533(2) 0.8266(13) 0.3370(12) 0.063(5) Uani 0.5 1 d . U P B 2
H56A H 0.534505 0.825035 0.370102 0.076 Uiso 0.5 1 calc R U P B 2
C55A C 0.560(3) 0.8617(17) 0.3136(17) 0.076(7) Uani 0.5 1 d . U P B 2
H55A H 0.584531 0.887543 0.330787 0.091 Uiso 0.5 1 calc R U P B 2
C51A C 0.557(3) 0.8677(14) 0.2628(15) 0.082(5) Uani 0.5 1 d . U P B 2
C52A C 0.528(2) 0.8292(12) 0.2377(12) 0.075(5) Uani 0.5 1 d . U P B 2

loop_
_atom_site_aniso_label
_atom_site_aniso_U_11
_atom_site_aniso_U_22
_atom_site_aniso_U_33
_atom_site_aniso_U_23
_atom_site_aniso_U_13
_atom_site_aniso_U_12
Au2 0.0332(2) 0.0419(2) 0.0295(2) 0.00040(15) -0.00253(15) 0.01077(17)
Au3 0.0354(2) 0.0409(2) 0.0302(2) -0.00156(15) 0.00204(15) -0.01172(16)
Au4 0.0372(2) 0.0381(2) 0.0348(2) -0.00193(15) 0.00058(16) 0.01113(16)
Au1 0.0354(2) 0.0521(3) 0.0312(2) -0.00263(16) -0.00132(16) -0.01677(18)
Zn2 0.0260(6) 0.0284(6) 0.0327(6) -0.0009(5) -0.0019(5) -0.0005(4)
Zn1 0.0267(6) 0.0283(6) 0.0279(6) 0.0008(5) -0.0028(5) -0.0005(4)
O1 0.066(5) 0.032(3) 0.028(3) -0.001(3) -0.008(3) -0.002(3)
N1 0.041(4) 0.029(4) 0.030(4) -0.001(3) -0.006(3) 0.007(3)
O2 0.084(6) 0.043(4) 0.027(4) 0.003(3) 0.006(4) -0.006(4)
N6 0.049(5) 0.033(4) 0.029(4) 0.001(3) -0.001(4) 0.001(4)
N9 0.051(5) 0.035(4) 0.026(4) 0.003(3) 0.004(3) -0.005(4)
N10 0.035(4) 0.044(5) 0.032(4) -0.003(3) -0.001(3) -0.008(4)
N13 0.034(4) 0.046(5) 0.034(4) 0.002(4) 0.001(3) -0.006(4)
N12 0.035(4) 0.041(4) 0.033(4) -0.005(3) -0.005(3) 0.006(4)
N16 0.044(5) 0.039(5) 0.035(4) 0.002(4) -0.003(4) 0.011(4)
N14 0.044(5) 0.050(5) 0.033(4) -0.003(4) 0.003(4) -0.010(4)
C29 0.034(5) 0.043(5) 0.029(5) 0.001(4) -0.005(4) -0.012(4)
N5 0.038(5) 0.047(5) 0.036(4) 0.000(4) -0.007(4) -0.011(4)
N11 0.037(4) 0.036(4) 0.039(4) 0.008(4) -0.002(3) 0.005(4)
N15 0.040(5) 0.041(5) 0.037(4) 0.001(4) 0.002(4) 0.006(4)
N4 0.037(4) 0.039(4) 0.029(4) 0.002(3) 0.001(3) 0.004(3)
C31 0.040(5) 0.039(5) 0.038(5) -0.004(4) 0.000(4) 0.005(5)
C3 0.045(6) 0.041(5) 0.032(5) 0.002(4) -0.004(4) 0.009(4)
C30 0.038(5) 0.044(6) 0.038(5) 0.000(4) 0.006(4) -0.016(5)
N3 0.072(6) 0.044(5) 0.024(4) -0.006(4) -0.007(4) -0.004(4)
C22 0.068(7) 0.037(5) 0.035(5) -0.006(4) 0.007(5) -0.004(5)
C13 0.031(5) 0.056(6) 0.035(5) -0.002(5) -0.002(4) -0.016(5)
C14 0.036(5) 0.047(6) 0.030(5) -0.002(4) 0.003(4) -0.012(5)
N2 0.073(6) 0.039(5) 0.026(4) -0.003(4) 0.000(4) -0.002(4)
C4 0.052(6) 0.039(5) 0.038(5) 0.004(4) -0.004(5) -0.005(5)
C8 0.058(7) 0.032(5) 0.034(5) 0.002(4) -0.007(5) 0.004(4)
C27 0.032(5) 0.044(5) 0.025(4) 0.012(4) -0.003(4) 0.007(4)
C5 0.055(6) 0.035(5) 0.031(5) -0.003(4) -0.004(5) 0.001(5)
C25 0.042(6) 0.055(6) 0.027(5) 0.000(4) 0.001(4) -0.011(5)
C18 0.074(8) 0.064(8) 0.027(5) 0.003(5) 0.009(5) 0.007(6)
C28 0.039(5) 0.036(5) 0.022(4) -0.002(4) 0.003(4) 0.009(4)
C19 0.057(7) 0.054(7) 0.038(6) -0.003(5) 0.003(5) 0.010(5)
C26 0.055(6) 0.052(6) 0.035(5) 0.002(5) -0.005(5) -0.007(5)
N7 0.102(9) 0.087(8) 0.026(5) 0.006(5) 0.002(5) 0.026(7)
C21 0.080(9) 0.038(6) 0.037(6) 0.002(5) -0.002(6) 0.003(6)
C32 0.041(5) 0.045(6) 0.023(4) 0.000(4) -0.006(4) 0.013(5)
N8 0.082(8) 0.084(8) 0.029(5) 0.001(5) -0.001(5) 0.011(6)
C7 0.056(6) 0.034(5) 0.031(5) -0.005(4) -0.004(4) -0.001(5)
C9 0.051(6) 0.031(5) 0.032(5) -0.003(4) -0.002(4) 0.001(4)
C6 0.052(6) 0.032(5) 0.029(5) 0.000(4) -0.001(4) 0.002(4)
C10 0.045(5) 0.030(5) 0.029(5) -0.003(4) -0.005(4) -0.001(4)
C24 0.058(6) 0.043(6) 0.038(6) -0.003(4) 0.005(5) 0.004(5)
C20 0.108(11) 0.042(6) 0.030(6) 0.002(5) -0.001(6) 0.016(7)
C1 0.064(7) 0.031(5) 0.034(5) 0.004(4) -0.002(5) -0.002(5)
C17 0.086(9) 0.031(5) 0.040(6) 0.007(4) 0.003(6) 0.005(6)
C2 0.077(8) 0.031(5) 0.040(6) -0.005(4) -0.001(5) -0.004(5)
C12 0.108(10) 0.037(6) 0.021(5) -0.004(4) -0.003(6) -0.004(6)
C23 0.078(9) 0.051(7) 0.045(7) -0.005(5) 0.011(6) 0.002(6)
C11 0.105(10) 0.032(5) 0.039(6) -0.014(5) -0.007(6) -0.009(6)
C36 0.046(5) 0.046(5) 0.049(5) -0.017(4) 0.006(5) -0.012(4)
C39 0.055(5) 0.057(5) 0.056(5) -0.003(4) 0.004(4) 0.000(4)
C16 0.097(10) 0.043(6) 0.033(6) 0.004(5) -0.019(6) -0.012(6)
C15 0.068(7) 0.040(6) 0.045(6) 0.010(5) -0.012(6) -0.017(5)
C35 0.051(6) 0.062(6) 0.062(6) -0.002(5) -0.002(5) -0.007(5)
C37 0.068(7) 0.069(7) 0.064(7) -0.019(6) 0.008(6) -0.021(6)
C42 0.056(6) 0.041(5) 0.063(6) -0.017(5) -0.006(5) -0.005(5)
C46 0.098(8) 0.063(7) 0.090(8) -0.006(6) -0.017(7) -0.018(7)
C41 0.075(7) 0.048(6) 0.074(7) -0.006(5) -0.010(6) -0.013(6)
C34 0.059(7) 0.090(8) 0.082(8) 0.002(7) -0.007(6) -0.005(6)
C40 0.081(7) 0.069(7) 0.065(7) -0.011(6) 0.011(6) -0.010(6)
C38 0.101(9) 0.099(9) 0.075(8) -0.005(7) 0.004(7) -0.024(7)
C48 0.085(8) 0.080(8) 0.084(8) -0.026(7) 0.028(7) -0.014(7)
C47 0.089(8) 0.085(8) 0.115(9) -0.025(7) 0.018(8) 0.000(7)
C43 0.076(7) 0.059(7) 0.104(8) -0.008(6) -0.019(7) -0.003(6)
C44 0.102(7) 0.100(7) 0.111(7) -0.004(5) -0.004(5) -0.001(5)
C45 0.091(8) 0.073(8) 0.118(9) -0.002(7) -0.036(7) -0.008(7)
C33 0.100(9) 0.105(9) 0.089(8) 0.009(7) -0.015(7) -0.018(8)
C54 0.043(8) 0.053(9) 0.040(8) -0.008(7) 0.001(7) 0.014(7)
C49 0.045(8) 0.052(9) 0.049(9) -0.011(7) 0.003(7) 0.010(7)
C50 0.038(8) 0.048(8) 0.056(9) -0.008(7) 0.004(7) 0.003(7)
C51 0.036(8) 0.045(8) 0.049(9) -0.002(7) 0.004(7) 0.005(7)
C55 0.058(11) 0.060(11) 0.070(11) 0.001(8) 0.012(8) 0.003(8)
C56 0.050(9) 0.055(9) 0.056(9) 0.009(8) 0.011(8) 0.003(8)
C57 0.048(9) 0.053(9) 0.048(9) 0.013(8) 0.003(8) 0.010(8)
C62 0.057(10) 0.065(10) 0.057(9) -0.006(8) 0.008(8) 0.007(8)
C61 0.076(11) 0.078(11) 0.075(11) 0.002(5) 0.001(5) 0.001(5)
C60 0.065(12) 0.064(12) 0.061(13) -0.002(9) -0.008(9) -0.004(9)
C59 0.047(7) 0.050(7) 0.050(7) -0.003(5) -0.001(5) 0.003(5)
C63 0.052(9) 0.037(8) 0.057(9) -0.005(7) -0.002(8) 0.001(7)
C64 0.046(10) 0.046(10) 0.060(10) 0.011(8) 0.009(8) 0.003(8)
C53 0.037(9) 0.042(9) 0.050(10) -0.005(8) -0.002(7) 0.004(8)
C52 0.027(7) 0.029(7) 0.032(7) 0.000(6) 0.002(6) 0.008(6)
C58 0.025(8) 0.043(8) 0.029(7) 0.000(7) 0.007(6) 0.010(7)
C50A 0.090(11) 0.088(9) 0.091(8) 0.004(7) 0.005(9) 0.000(9)
C49A 0.099(12) 0.093(9) 0.093(8) 0.004(7) 0.003(9) -0.001(9)
C54A 0.080(8) 0.087(7) 0.087(7) 0.004(4) 0.003(5) 0.003(5)
C53A 0.073(11) 0.084(9) 0.077(7) 0.005(7) -0.003(9) 0.008(9)
C64A 0.081(12) 0.085(9) 0.084(9) -0.002(7) -0.005(9) 0.007(9)
C63A 0.078(11) 0.088(9) 0.084(7) -0.009(7) -0.001(9) 0.003(8)
C62A 0.061(10) 0.071(8) 0.075(8) 0.001(6) 0.007(8) 0.003(8)
C61A 0.080(11) 0.077(9) 0.088(8) 0.000(8) -0.003(9) -0.003(9)
C60A 0.087(13) 0.083(10) 0.090(8) -0.007(7) 0.002(9) -0.004(9)
C59A 0.073(11) 0.078(8) 0.078(7) -0.010(6) 0.006(8) 0.009(8)
C58A 0.063(12) 0.073(8) 0.071(7) -0.002(6) 0.000(8) 0.010(8)
C57A 0.058(11) 0.067(8) 0.068(7) -0.001(6) 0.008(8) 0.009(8)
C56A 0.054(10) 0.065(8) 0.072(8) -0.008(6) 0.006(8) 0.011(8)
C55A 0.071(12) 0.075(9) 0.081(8) -0.003(7) -0.001(9) 0.001(8)
C51A 0.083(8) 0.081(7) 0.082(6) 0.002(4) -0.002(5) 0.001(5)
C52A 0.069(10) 0.080(8) 0.076(7) 0.001(6) 0.002(8) 0.009(8)

loop_
_atom_type_symbol
_atom_type_description
_atom_type_scat_dispersion_real
_atom_type_scat_dispersion_imag
_atom_type_scat_source
C C 0.0181 0.0091 'International Tables Vol C Tables 4.2.6.8 and 6.1.1.4'
H H 0.0000 0.0000 'International Tables Vol C Tables 4.2.6.8 and 6.1.1.4'
Au Au -4.4197 7.2980 'International Tables Vol C Tables 4.2.6.8 and 6.1.1.4'
N N 0.0311 0.0180 'International Tables Vol C Tables 4.2.6.8 and 6.1.1.4'
O O 0.0492 0.0322 'International Tables Vol C Tables 4.2.6.8 and 6.1.1.4'
Zn Zn -1.5491 0.6778 'International Tables Vol C Tables 4.2.6.8 and 6.1.1.4'

loop_
_geom_angle_atom_site_label_1
_geom_angle_atom_site_label_2
_geom_angle_atom_site_label_3
_geom_angle
_geom_angle_site_symmetry_1
_geom_angle_site_symmetry_3
_geom_angle_publ_flag
C27 Au2 Au3 81.2(3) . 5_565 ?
C28 Au2 Au3 95.3(2) . 5_565 ?
C28 Au2 C27 176.4(4) . . ?
C29 Au3 Au2 97.2(3) . 5_565 ?
C30 Au3 Au2 84.6(3) . 5_565 ?
C30 Au3 C29 178.2(4) . . ?
C31 Au4 Au1 97.0(3) . 5_665 ?
C32 Au4 Au1 87.0(3) . 5_665 ?
C32 Au4 C31 176.0(4) . . ?
C13 Au1 Au4 86.3(3) . 5_665 ?
C13 Au1 C14 179.5(5) . . ?
C14 Au1 Au4 94.0(3) . 5_665 ?
N6 Zn2 N9 178.0(3) . 2_564 ?
N10 Zn2 N6 92.4(3) . . ?
N10 Zn2 N9 86.4(3) . 2_564 ?
N10 Zn2 N13 176.3(3) . . ?
N10 Zn2 N15 88.9(3) . . ?
N13 Zn2 N6 91.2(3) . . ?
N13 Zn2 N9 90.0(3) . 2_564 ?
N11 Zn2 N6 88.5(3) . . ?
N11 Zn2 N9 93.1(3) . 2_564 ?
N11 Zn2 N10 90.8(3) . . ?
N11 Zn2 N13 90.2(3) . . ?
N11 Zn2 N15 178.9(3) . . ?
N15 Zn2 N6 90.4(3) . . ?
N15 Zn2 N9 87.9(3) . 2_564 ?
N15 Zn2 N13 90.2(3) . . ?
N1 Zn1 N4 177.7(3) . 7_575 ?
N12 Zn1 N1 88.4(3) 1_655 . ?
N12 Zn1 N4 90.8(3) 1_655 7_575 ?
N16 Zn1 N1 92.5(3) 8_765 . ?
N16 Zn1 N12 87.2(3) 8_765 1_655 ?
N16 Zn1 N14 89.7(3) 8_765 8_665 ?
N16 Zn1 N4 89.7(3) 8_765 7_575 ?
N14 Zn1 N1 88.2(3) 8_665 . ?
N14 Zn1 N12 175.3(3) 8_665 1_655 ?
N14 Zn1 N4 92.8(3) 8_665 7_575 ?
N5 Zn1 N1 91.0(3) . . ?
N5 Zn1 N12 91.9(3) . 1_655 ?
N5 Zn1 N16 176.4(3) . 8_765 ?
N5 Zn1 N14 91.4(3) . 8_665 ?
N5 Zn1 N4 86.8(3) . 7_575 ?
C7 O1 C6 102.1(7) . . ?
C5 N1 Zn1 123.2(6) . . ?
C5 N1 C1 116.5(8) . . ?
C1 N1 Zn1 120.2(6) . . ?
C21 O2 C20 101.3(10) . . ?
C19 N6 Zn2 119.4(7) . . ?
C15 N6 Zn2 124.0(8) . . ?
C15 N6 C19 116.1(9) . . ?
C25 N9 Zn2 117.8(6) . 2_565 ?
C24 N9 Zn2 124.7(7) . 2_565 ?
C24 N9 C25 116.8(9) . . ?
C14 N10 Zn2 160.7(8) . . ?
C29 N13 Zn2 160.8(8) . . ?
C28 N12 Zn1 168.8(8) . 1_455 ?
C32 N16 Zn1 168.1(8) . 8_755 ?
C30 N14 Zn1 173.9(9) . 8_655 ?
N13 C29 Au3 174.6(8) . . ?
C13 N5 Zn1 172.2(8) . . ?
C27 N11 Zn2 173.3(8) . . ?
C31 N15 Zn2 170.1(8) . . ?
C10 N4 Zn1 119.2(6) . 7_576 ?
C10 N4 C11 117.5(8) . . ?
C11 N4 Zn1 123.2(7) . 7_576 ?
N15 C31 Au4 175.9(9) . . ?
C4 C3 C6 123.9(9) . . ?
C4 C3 C2 119.3(9) . . ?
C2 C3 C6 116.8(9) . . ?
N14 C30 Au3 178.1(10) . . ?
C7 N3 N2 106.3(8) . . ?
C26 C22 C21 117.4(11) . . ?
C23 C22 C26 118.3(10) . . ?
C23 C22 C21 124.4(11) . . ?
N5 C13 Au1 178.6(10) . . ?
N10 C14 Au1 177.6(9) . . ?
C6 N2 N3 106.5(8) . . ?
C3 C4 H4 121.4 . . ?
C3 C4 C5 117.3(10) . . ?
C5 C4 H4 121.4 . . ?
C9 C8 C7 118.5(9) . . ?
C12 C8 C7 123.8(9) . . ?
C12 C8 C9 117.7(9) . . ?
N11 C27 Au2 172.0(9) . . ?
N1 C5 C4 125.2(9) . . ?
N1 C5 H5 117.4 . . ?
C4 C5 H5 117.4 . . ?
N9 C25 H25 118.2 . . ?
N9 C25 C26 123.7(10) . . ?
C26 C25 H25 118.2 . . ?
C19 C18 H18 120.6 . . ?
C17 C18 H18 120.6 . . ?
C17 C18 C19 118.9(12) . . ?
N12 C28 Au2 174.6(8) . . ?
N6 C19 C18 123.7(11) . . ?
N6 C19 H19 118.1 . . ?
C18 C19 H19 118.1 . . ?
C22 C26 C25 118.2(11) . . ?
C22 C26 H26 120.9 . . ?
C25 C26 H26 120.9 . . ?
C20 N7 N8 106.6(11) . . ?
O2 C21 C22 120.9(11) . . ?
N8 C21 O2 113.9(10) . . ?
N8 C21 C22 125.1(11) . . ?
N16 C32 Au4 175.7(8) . . ?
C21 N8 N7 105.4(11) . . ?
O1 C7 C8 120.7(9) . . ?
N3 C7 O1 112.2(8) . . ?
N3 C7 C8 127.1(9) . . ?
C8 C9 H9 120.5 . . ?
C10 C9 C8 119.0(9) . . ?
C10 C9 H9 120.5 . . ?
O1 C6 C3 120.2(8) . . ?
N2 C6 O1 113.0(8) . . ?
N2 C6 C3 126.8(9) . . ?
N4 C10 C9 123.2(9) . . ?
N4 C10 H10 118.4 . . ?
C9 C10 H10 118.4 . . ?
N9 C24 H24 118.3 . . ?
N9 C24 C23 123.5(11) . . ?
C23 C24 H24 118.3 . . ?
O2 C20 C17 122.0(13) . . ?
N7 C20 O2 112.8(10) . . ?
N7 C20 C17 125.2(12) . . ?
N1 C1 H1 118.0 . . ?
N1 C1 C2 123.9(9) . . ?
C2 C1 H1 118.0 . . ?
C18 C17 C20 117.5(12) . . ?
C16 C17 C18 118.7(11) . . ?
C16 C17 C20 123.7(12) . . ?
C3 C2 H2 121.1 . . ?
C1 C2 C3 117.7(10) . . ?
C1 C2 H2 121.1 . . ?
C8 C12 H12 120.0 . . ?
C8 C12 C11 120.0(10) . . ?
C11 C12 H12 120.0 . . ?
C22 C23 C24 119.5(11) . . ?
C22 C23 H23 120.3 . . ?
C24 C23 H23 120.3 . . ?
N4 C11 C12 122.4(10) . . ?
N4 C11 H11 118.8 . . ?
C12 C11 H11 118.8 . . ?
C35 C36 C37 122.7(13) . . ?
C35 C36 C42 119.1(11) . . ?
C42 C36 C37 118.2(11) . . ?
C35 C39 H39 121.4 . . ?
C40 C39 H39 121.4 . . ?
C40 C39 C35 117.1(12) . . ?
C17 C16 H16 121.3 . . ?
C17 C16 C15 117.4(11) . . ?
C15 C16 H16 121.3 . . ?
N6 C15 C16 125.0(12) . . ?
N6 C15 H15 117.5 . . ?
C16 C15 H15 117.5 . . ?
C36 C35 C39 119.2(12) . . ?
C34 C35 C36 117.7(13) . . ?
C34 C35 C39 123.1(13) . . ?
C38 C37 C36 116.9(14) . . ?
C38 C37 C48 122.5(16) . . ?
C48 C37 C36 120.6(15) . . ?
C36 C42 C43 118.9(12) . . ?
C41 C42 C36 120.5(12) . . ?
C41 C42 C43 120.6(13) . . ?
C41 C46 H46 123.0 . . ?
C45 C46 H46 123.0 . . ?
C45 C46 C41 114.1(16) . . ?
C42 C41 C46 119.2(14) . . ?
C40 C41 C42 118.6(13) . . ?
C40 C41 C46 122.2(15) . . ?
C35 C34 H34 120.4 . . ?
C35 C34 C33 119.2(16) . . ?
C33 C34 H34 120.4 . . ?
C39 C40 C41 125.3(14) . . ?
C39 C40 H40 117.3 . . ?
C41 C40 H40 117.3 . . ?
C37 C38 H38 119.3 . . ?
C33 C38 C37 121.5(17) . . ?
C33 C38 H38 119.3 . . ?
C37 C48 H48 119.7 . . ?
C47 C48 C37 120.6(16) . . ?
C47 C48 H48 119.7 . . ?
C48 C47 H47 117.6 . . ?
C48 C47 C43 124.9(18) . . ?
C43 C47 H47 117.6 . . ?
C47 C43 C42 116.9(15) . . ?
C44 C43 C42 117.9(18) . . ?
C44 C43 C47 125.2(19) . . ?
C43 C44 H44 119.2 . . ?
C45 C44 C43 122(2) . . ?
C45 C44 H44 119.2 . . ?
C46 C45 H45 116.7 . . ?
C44 C45 C46 126.5(18) . . ?
C44 C45 H45 116.7 . . ?
C34 C33 H33 119.0 . . ?
C38 C33 C34 121.9(18) . . ?
C38 C33 H33 119.0 . . ?
C49 C54 H54 119.3 . . ?
C49 C54 C53 121(2) . . ?
C53 C54 H54 119.3 . . ?
C54 C49 H49 117.9 . . ?
C54 C49 C50 124(2) . . ?
C50 C49 H49 117.9 . . ?
C49 C50 H50 119.9 . . ?
C51 C50 C49 120(2) . . ?
C51 C50 H50 119.9 . . ?
C50 C51 C55 125(2) . . ?
C50 C51 C52 118(2) . . ?
C55 C51 C52 116(2) . . ?
C51 C55 H55 119.5 . . ?
C56 C55 C51 121(3) . . ?
C56 C55 H55 119.5 . . ?
C55 C56 H56 116.7 . . ?
C55 C56 C57 127(3) . . ?
C57 C56 H56 116.7 . . ?
C56 C57 C62 128(2) . . ?
C56 C57 C58 118(2) . . ?
C62 C57 C58 115(3) . . ?
C57 C62 H62 119.5 . . ?
C57 C62 C61 121(3) . . ?
C61 C62 H62 119.5 . . ?
C62 C61 H61 117.9 . . ?
C62 C61 C60 124(3) . . ?
C60 C61 H61 117.9 . . ?
C61 C60 H60 124.1 . . ?
C59 C60 C61 112(3) . . ?
C59 C60 H60 124.1 . . ?
C60 C59 C63 116(3) . . ?
C58 C59 C60 124(3) . . ?
C58 C59 C63 120(2) . . ?
C59 C63 H63 120.1 . . ?
C64 C63 C59 120(2) . . ?
C64 C63 H63 120.1 . . ?
C63 C64 H64 117.4 . . ?
C63 C64 C53 125(3) . . ?
C53 C64 H64 117.4 . . ?
C64 C53 C54 127(3) . . ?
C64 C53 C52 116(3) . . ?
C52 C53 C54 117(2) . . ?
C53 C52 C51 119.0(19) . . ?
C53 C52 C58 120.1(19) . . ?
C58 C52 C51 120.9(18) . . ?
C59 C58 C57 124(2) . . ?
C59 C58 C52 119(2) . . ?
C52 C58 C57 117(2) . . ?
C49A C50A H50A 119.2 . . ?
C49A C50A C51A 122(4) . . ?
C51A C50A H50A 119.2 . . ?
C50A C49A H49A 116.7 . . ?
C50A C49A C54A 127(4) . . ?
C54A C49A H49A 116.7 . . ?
C49A C54A H54A 123.0 . . ?
C53A C54A C49A 114(4) . . ?
C53A C54A H54A 123.0 . . ?
C54A C53A C52A 119(4) . . ?
C64A C53A C54A 127(4) . . ?
C64A C53A C52A 114(4) . . ?
C53A C64A H64A 113.7 . . ?
C63A C64A C53A 133(5) . . ?
C63A C64A H64A 113.7 . . ?
C64A C63A H63A 122.9 . . ?
C64A C63A C59A 114(4) . . ?
C59A C63A H63A 122.9 . . ?
C61A C62A H62A 120.0 . . ?
C61A C62A C57A 120.0 . . ?
C57A C62A H62A 120.0 . . ?
C62A C61A H61A 120.0 . . ?
C60A C61A C62A 120.0 . . ?
C60A C61A H61A 120.0 . . ?
C61A C60A H60A 120.0 . . ?
C61A C60A C59A 120.0 . . ?
C59A C60A H60A 120.0 . . ?
C60A C59A C63A 121(2) . . ?
C60A C59A C58A 120.0 . . ?
C58A C59A C63A 119(2) . . ?
C59A C58A C57A 120.0 . . ?
C52A C58A C59A 125(2) . . ?
C52A C58A C57A 115(2) . . ?
C62A C57A C56A 113(2) . . ?
C58A C57A C62A 120.0 . . ?
C58A C57A C56A 127(2) . . ?
C57A C56A H56A 124.5 . . ?
C55A C56A C57A 111(4) . . ?
C55A C56A H56A 124.5 . . ?
C56A C55A H55A 116.1 . . ?
C56A C55A C51A 128(5) . . ?
C51A C55A H55A 116.1 . . ?
C50A C51A C55A 127(4) . . ?
C52A C51A C50A 116(4) . . ?
C52A C51A C55A 117(4) . . ?
C58A C52A C53A 114(3) . . ?
C51A C52A C53A 123(4) . . ?
C51A C52A C58A 123(4) . . ?

loop_
_geom_bond_atom_site_label_1
_geom_bond_atom_site_label_2
_geom_bond_distance
_geom_bond_site_symmetry_2
_geom_bond_publ_flag
Au2 Au3 3.0250(6) 5_565 ?
Au2 C27 1.992(9) . ?
Au2 C28 1.977(9) . ?
Au3 C29 1.976(9) . ?
Au3 C30 1.974(9) . ?
Au4 Au1 3.0853(6) 5_665 ?
Au4 C31 1.970(10) . ?
Au4 C32 1.970(9) . ?
Au1 C13 1.978(10) . ?
Au1 C14 1.982(10) . ?
Zn2 N6 2.178(8) . ?
Zn2 N9 2.220(8) 2_564 ?
Zn2 N10 2.124(8) . ?
Zn2 N13 2.139(8) . ?
Zn2 N11 2.121(8) . ?
Zn2 N15 2.132(8) . ?
Zn1 N1 2.181(8) . ?
Zn1 N12 2.166(8) 1_655 ?
Zn1 N16 2.117(8) 8_765 ?
Zn1 N14 2.138(9) 8_665 ?
Zn1 N5 2.110(8) . ?
Zn1 N4 2.189(7) 7_575 ?
O1 C7 1.366(11) . ?
O1 C6 1.367(11) . ?
N1 C5 1.317(12) . ?
N1 C1 1.334(12) . ?
O2 C21 1.362(14) . ?
O2 C20 1.369(14) . ?
N6 C19 1.335(14) . ?
N6 C15 1.308(13) . ?
N9 C25 1.342(13) . ?
N9 C24 1.318(13) . ?
N10 C14 1.134(12) . ?
N13 C29 1.147(12) . ?
N12 C28 1.149(12) . ?
N16 C32 1.147(12) . ?
N14 C30 1.150(12) . ?
N5 C13 1.130(12) . ?
N11 C27 1.138(12) . ?
N15 C31 1.148(12) . ?
N4 C10 1.332(12) . ?
N4 C11 1.347(12) . ?
C3 C4 1.379(14) . ?
C3 C6 1.464(13) . ?
C3 C2 1.392(14) . ?
N3 N2 1.396(11) . ?
N3 C7 1.302(13) . ?
C22 C26 1.378(15) . ?
C22 C21 1.476(15) . ?
C22 C23 1.374(17) . ?
N2 C6 1.284(13) . ?
C4 H4 0.9500 . ?
C4 C5 1.382(14) . ?
C8 C7 1.443(14) . ?
C8 C9 1.389(13) . ?
C8 C12 1.375(14) . ?
C5 H5 0.9500 . ?
C25 H25 0.9500 . ?
C25 C26 1.386(14) . ?
C18 H18 0.9500 . ?
C18 C19 1.380(15) . ?
C18 C17 1.375(17) . ?
C19 H19 0.9500 . ?
C26 H26 0.9500 . ?
N7 N8 1.404(13) . ?
N7 C20 1.286(18) . ?
C21 N8 1.285(16) . ?
C9 H9 0.9500 . ?
C9 C10 1.384(13) . ?
C10 H10 0.9500 . ?
C24 H24 0.9500 . ?
C24 C23 1.379(16) . ?
C20 C17 1.463(16) . ?
C1 H1 0.9500 . ?
C1 C2 1.382(14) . ?
C17 C16 1.371(18) . ?
C2 H2 0.9500 . ?
C12 H12 0.9500 . ?
C12 C11 1.379(15) . ?
C23 H23 0.9500 . ?
C11 H11 0.9500 . ?
C36 C35 1.411(16) . ?
C36 C37 1.417(17) . ?
C36 C42 1.417(17) . ?
C39 H39 0.9500 . ?
C39 C35 1.480(18) . ?
C39 C40 1.342(19) . ?
C16 H16 0.9500 . ?
C16 C15 1.401(16) . ?
C15 H15 0.9500 . ?
C35 C34 1.39(2) . ?
C37 C38 1.38(2) . ?
C37 C48 1.40(2) . ?
C42 C41 1.406(18) . ?
C42 C43 1.45(2) . ?
C46 H46 0.9500 . ?
C46 C41 1.46(2) . ?
C46 C45 1.40(2) . ?
C41 C40 1.37(2) . ?
C34 H34 0.9500 . ?
C34 C33 1.41(2) . ?
C40 H40 0.9500 . ?
C38 H38 0.9500 . ?
C38 C33 1.36(2) . ?
C48 H48 0.9500 . ?
C48 C47 1.27(2) . ?
C47 H47 0.9500 . ?
C47 C43 1.41(2) . ?
C43 C44 1.35(2) . ?
C44 H44 0.9500 . ?
C44 C45 1.32(2) . ?
C45 H45 0.9500 . ?
C33 H33 0.9500 . ?
C54 H54 0.9500 . ?
C54 C49 1.29(3) . ?
C54 C53 1.45(3) . ?
C49 H49 0.9500 . ?
C49 C50 1.39(3) . ?
C50 H50 0.9500 . ?
C50 C51 1.37(3) . ?
C51 C55 1.42(4) . ?
C51 C52 1.48(3) . ?
C55 H55 0.9500 . ?
C55 C56 1.32(4) . ?
C56 H56 0.9500 . ?
C56 C57 1.38(4) . ?
C57 C62 1.38(4) . ?
C57 C58 1.45(3) . ?
C62 H62 0.9500 . ?
C62 C61 1.45(4) . ?
C61 H61 0.9500 . ?
C61 C60 1.46(5) . ?
C60 H60 0.9500 . ?
C60 C59 1.41(5) . ?
C59 C63 1.43(4) . ?
C59 C58 1.38(4) . ?
C63 H63 0.9500 . ?
C63 C64 1.32(4) . ?
C64 H64 0.9500 . ?
C64 C53 1.38(4) . ?
C53 C52 1.44(3) . ?
C52 C58 1.45(3) . ?
C50A H50A 0.9500 . ?
C50A C49A 1.34(4) . ?
C50A C51A 1.44(5) . ?
C49A H49A 0.9500 . ?
C49A C54A 1.46(5) . ?
C54A H54A 0.9500 . ?
C54A C53A 1.41(5) . ?
C53A C64A 1.33(6) . ?
C53A C52A 1.56(5) . ?
C64A H64A 0.9500 . ?
C64A C63A 1.32(5) . ?
C63A H63A 0.9500 . ?
C63A C59A 1.44(4) . ?
C62A H62A 0.9500 . ?
C62A C61A 1.3900 . ?
C62A C57A 1.3900 . ?
C61A H61A 0.9500 . ?
C61A C60A 1.3900 . ?
C60A H60A 0.9500 . ?
C60A C59A 1.3900 . ?
C59A C58A 1.3900 . ?
C58A C57A 1.3900 . ?
C58A C52A 1.37(4) . ?
C57A C56A 1.48(4) . ?
C56A H56A 0.9500 . ?
C56A C55A 1.25(6) . ?
C55A H55A 0.9500 . ?
C55A C51A 1.47(6) . ?
C51A C52A 1.36(5) . ?

loop_
_geom_torsion_atom_site_label_1
_geom_torsion_atom_site_label_2
_geom_torsion_atom_site_label_3
_geom_torsion_atom_site_label_4
_geom_torsion
_geom_torsion_site_symmetry_1
_geom_torsion_site_symmetry_2
_geom_torsion_site_symmetry_3
_geom_torsion_site_symmetry_4
_geom_torsion_publ_flag
Zn2 N6 C19 C18 -171.4(9) . . . . ?
Zn2 N6 C15 C16 168.2(9) . . . . ?
Zn2 N9 C25 C26 168.2(9) 2_565 . . . ?
Zn2 N9 C24 C23 -167.6(9) 2_565 . . . ?
Zn1 N1 C5 C4 177.9(8) . . . . ?
Zn1 N1 C1 C2 -175.7(9) . . . . ?
Zn1 N4 C10 C9 174.7(8) 7_576 . . . ?
Zn1 N4 C11 C12 -176.7(10) 7_576 . . . ?
N1 C1 C2 C3 -1.5(18) . . . . ?
O2 C21 N8 N7 0.6(14) . . . . ?
O2 C20 C17 C18 170.4(11) . . . . ?
O2 C20 C17 C16 -12.6(17) . . . . ?
N9 C25 C26 C22 0.5(17) . . . . ?
N9 C24 C23 C22 -0.2(18) . . . . ?
C3 C4 C5 N1 -3.0(17) . . . . ?
N3 N2 C6 O1 -0.3(13) . . . . ?
N3 N2 C6 C3 -179.7(10) . . . . ?
C22 C21 N8 N7 177.5(11) . . . . ?
N2 N3 C7 O1 0.4(13) . . . . ?
N2 N3 C7 C8 177.8(10) . . . . ?
C4 C3 C6 O1 2.8(15) . . . . ?
C4 C3 C6 N2 -177.8(11) . . . . ?
C4 C3 C2 C1 0.1(17) . . . . ?
C8 C9 C10 N4 1.3(16) . . . . ?
C8 C12 C11 N4 3(2) . . . . ?
C5 N1 C1 C2 0.7(16) . . . . ?
C25 N9 C24 C23 2.6(16) . . . . ?
C18 C17 C16 C15 1.4(17) . . . . ?
C19 N6 C15 C16 -3.3(16) . . . . ?
C19 C18 C17 C20 173.3(11) . . . . ?
C19 C18 C17 C16 -3.9(17) . . . . ?
C26 C22 C21 O2 166.3(10) . . . . ?
C26 C22 C21 N8 -10.4(18) . . . . ?
C26 C22 C23 C24 -2.1(17) . . . . ?
N7 C20 C17 C18 -11.8(18) . . . . ?
N7 C20 C17 C16 165.3(13) . . . . ?
C21 O2 C20 N7 -0.7(13) . . . . ?
C21 O2 C20 C17 177.4(10) . . . . ?
C21 C22 C26 C25 -176.7(10) . . . . ?
C21 C22 C23 C24 176.5(11) . . . . ?
N8 N7 C20 O2 1.1(15) . . . . ?
N8 N7 C20 C17 -176.9(11) . . . . ?
C7 O1 C6 C3 180.0(9) . . . . ?
C7 O1 C6 N2 0.5(12) . . . . ?
C7 N3 N2 C6 0.0(12) . . . . ?
C7 C8 C9 C10 -177.9(10) . . . . ?
C7 C8 C12 C11 175.9(12) . . . . ?
C9 C8 C7 O1 -177.3(10) . . . . ?
C9 C8 C7 N3 5.4(18) . . . . ?
C9 C8 C12 C11 -3.5(19) . . . . ?
C6 O1 C7 N3 -0.6(12) . . . . ?
C6 O1 C7 C8 -178.2(10) . . . . ?
C6 C3 C4 C5 -177.8(10) . . . . ?
C6 C3 C2 C1 179.9(10) . . . . ?
C10 N4 C11 C12 0.1(18) . . . . ?
C24 N9 C25 C26 -2.7(15) . . . . ?
C20 O2 C21 C22 -177.0(10) . . . . ?
C20 O2 C21 N8 0.0(13) . . . . ?
C20 N7 N8 C21 -1.0(15) . . . . ?
C20 C17 C16 C15 -175.7(10) . . . . ?
C1 N1 C5 C4 1.7(16) . . . . ?
C17 C18 C19 N6 3.2(18) . . . . ?
C17 C16 C15 N6 2.4(18) . . . . ?
C2 C3 C4 C5 2.0(16) . . . . ?
C2 C3 C6 O1 -177.0(10) . . . . ?
C2 C3 C6 N2 2.4(16) . . . . ?
C12 C8 C7 O1 3.2(17) . . . . ?
C12 C8 C7 N3 -174.0(12) . . . . ?
C12 C8 C9 C10 1.6(16) . . . . ?
C23 C22 C26 C25 2.0(16) . . . . ?
C23 C22 C21 O2 -12.3(17) . . . . ?
C23 C22 C21 N8 171.1(12) . . . . ?
C11 N4 C10 C9 -2.2(15) . . . . ?
C36 C35 C34 C33 0(2) . . . . ?
C36 C37 C38 C33 3(2) . . . . ?
C36 C37 C48 C47 -1(2) . . . . ?
C36 C42 C41 C46 -179.2(11) . . . . ?
C36 C42 C41 C40 0.4(18) . . . . ?
C36 C42 C43 C47 -1.1(19) . . . . ?
C36 C42 C43 C44 178.0(14) . . . . ?
C39 C35 C34 C33 -179.4(14) . . . . ?
C15 N6 C19 C18 0.4(16) . . . . ?
C35 C36 C37 C38 -0.5(19) . . . . ?
C35 C36 C37 C48 -180.0(12) . . . . ?
C35 C36 C42 C41 0.2(17) . . . . ?
C35 C36 C42 C43 -178.9(11) . . . . ?
C35 C39 C40 C41 -1(2) . . . . ?
C35 C34 C33 C38 2(3) . . . . ?
C37 C36 C35 C39 178.5(11) . . . . ?
C37 C36 C35 C34 -1.0(19) . . . . ?
C37 C36 C42 C41 -179.5(11) . . . . ?
C37 C36 C42 C43 1.4(17) . . . . ?
C37 C38 C33 C34 -4(3) . . . . ?
C37 C48 C47 C43 2(3) . . . . ?
C42 C36 C35 C39 -1.2(17) . . . . ?
C42 C36 C35 C34 179.3(12) . . . . ?
C42 C36 C37 C38 179.2(12) . . . . ?
C42 C36 C37 C48 -0.3(18) . . . . ?
C42 C41 C40 C39 0(2) . . . . ?
C42 C43 C44 C45 2(3) . . . . ?
C46 C41 C40 C39 179.7(13) . . . . ?
C41 C42 C43 C47 179.9(13) . . . . ?
C41 C42 C43 C44 -1(2) . . . . ?
C41 C46 C45 C44 0(3) . . . . ?
C40 C39 C35 C36 1.6(18) . . . . ?
C40 C39 C35 C34 -179.0(13) . . . . ?
C38 C37 C48 C47 179.2(17) . . . . ?
C48 C37 C38 C33 -177.6(16) . . . . ?
C48 C47 C43 C42 -1(3) . . . . ?
C48 C47 C43 C44 -179.6(19) . . . . ?
C47 C43 C44 C45 -179.2(18) . . . . ?
C43 C42 C41 C46 -0.1(18) . . . . ?
C43 C42 C41 C40 179.5(12) . . . . ?
C43 C44 C45 C46 -1(3) . . . . ?
C45 C46 C41 C42 0.7(19) . . . . ?
C45 C46 C41 C40 -178.9(13) . . . . ?
C54 C49 C50 C51 -3(3) . . . . ?
C54 C53 C52 C51 -1(3) . . . . ?
C54 C53 C52 C58 179.2(19) . . . . ?
C49 C54 C53 C64 180(3) . . . . ?
C49 C54 C53 C52 -1(3) . . . . ?
C49 C50 C51 C55 179(2) . . . . ?
C49 C50 C51 C52 1(3) . . . . ?
C50 C51 C55 C56 178(3) . . . . ?
C50 C51 C52 C53 1(3) . . . . ?
C50 C51 C52 C58 -179.1(19) . . . . ?
C51 C55 C56 C57 2(5) . . . . ?
C51 C52 C58 C57 0(3) . . . . ?
C51 C52 C58 C59 -179(2) . . . . ?
C55 C51 C52 C53 -178(2) . . . . ?
C55 C51 C52 C58 3(3) . . . . ?
C55 C56 C57 C62 178(3) . . . . ?
C55 C56 C57 C58 0(4) . . . . ?
C56 C57 C62 C61 -177(3) . . . . ?
C56 C57 C58 C59 178(3) . . . . ?
C56 C57 C58 C52 -1(3) . . . . ?
C57 C62 C61 C60 -1(5) . . . . ?
C62 C57 C58 C59 -1(3) . . . . ?
C62 C57 C58 C52 -179(2) . . . . ?
C62 C61 C60 C59 0(5) . . . . ?
C61 C60 C59 C63 180(3) . . . . ?
C61 C60 C59 C58 0(5) . . . . ?
C60 C59 C63 C64 -178(3) . . . . ?
C60 C59 C58 C57 0(4) . . . . ?
C60 C59 C58 C52 178(3) . . . . ?
C59 C63 C64 C53 -2(4) . . . . ?
C63 C59 C58 C57 -180(2) . . . . ?
C63 C59 C58 C52 -1(3) . . . . ?
C63 C64 C53 C54 -179(3) . . . . ?
C63 C64 C53 C52 2(4) . . . . ?
C64 C53 C52 C51 179(2) . . . . ?
C64 C53 C52 C58 -2(3) . . . . ?
C53 C54 C49 C50 3(3) . . . . ?
C53 C52 C58 C57 180(2) . . . . ?
C53 C52 C58 C59 1(3) . . . . ?
C52 C51 C55 C56 -3(4) . . . . ?
C58 C57 C62 C61 1(4) . . . . ?
C58 C59 C63 C64 2(4) . . . . ?
C50A C49A C54A C53A 1(6) . . . . ?
C50A C51A C52A C53A 3(5) . . . . ?
C50A C51A C52A C58A -176(3) . . . . ?
C49A C50A C51A C55A 177(4) . . . . ?
C49A C50A C51A C52A -2(5) . . . . ?
C49A C54A C53A C64A 173(4) . . . . ?
C49A C54A C53A C52A 0(5) . . . . ?
C54A C53A C64A C63A -178(4) . . . . ?
C54A C53A C52A C58A 177(3) . . . . ?
C54A C53A C52A C51A -3(5) . . . . ?
C53A C64A C63A C59A 3(7) . . . . ?
C64A C53A C52A C58A 4(5) . . . . ?
C64A C53A C52A C51A -176(4) . . . . ?
C64A C63A C59A C60A 179(3) . . . . ?
C64A C63A C59A C58A 0(4) . . . . ?
C63A C59A C58A C57A 179(3) . . . . ?
C63A C59A C58A C52A -1(3) . . . . ?
C62A C61A C60A C59A 0.0 . . . . ?
C62A C57A C56A C55A 180(3) . . . . ?
C61A C62A C57A C58A 0.0 . . . . ?
C61A C62A C57A C56A -179(2) . . . . ?
C61A C60A C59A C63A -179(3) . . . . ?
C61A C60A C59A C58A 0.0 . . . . ?
C60A C59A C58A C57A 0.0 . . . . ?
C60A C59A C58A C52A -179(3) . . . . ?
C59A C58A C57A C62A 0.0 . . . . ?
C59A C58A C57A C56A 178(3) . . . . ?
C59A C58A C52A C53A -1(4) . . . . ?
C59A C58A C52A C51A 179(3) . . . . ?
C58A C57A C56A C55A 1(4) . . . . ?
C57A C62A C61A C60A 0.0 . . . . ?
C57A C58A C52A C53A 179(2) . . . . ?
C57A C58A C52A C51A -1(4) . . . . ?
C57A C56A C55A C51A 3(6) . . . . ?
C56A C55A C51A C50A 175(4) . . . . ?
C56A C55A C51A C52A -6(7) . . . . ?
C55A C51A C52A C53A -176(3) . . . . ?
C55A C51A C52A C58A 4(5) . . . . ?
C51A C50A C49A C54A 0(6) . . . . ?
C52A C53A C64A C63A -5(7) . . . . ?
C52A C58A C57A C62A 180(3) . . . . ?
C52A C58A C57A C56A -2(3) . . . . ?
